data_7045259
loop_
_publ_author_name
'Li, Li'
'Craze, Alexander R.'
'Akiyoshi, Ryohei'
'Tsukiashi, Asami'
'Hayami, Shinya'
'Mustonen, Outi'
'Bhadbhade, Mohan M.'
'Bhattacharyya, Saroj'
'Marjo, Christopher E.'
'Wang, Yun'
'Lindoy, Leonard F.'
'Aldrich-Wright, Janice R'
'Li, Feng'

_publ_section_title
;
 Direct monitoring of spin transitions in a dinuclear triple-stranded
 helicate iron(ii) complex through X-ray photoelectron spectroscopy.
;
_journal_issue 8
_journal_name_full 'Dalton transactions (Cambridge, England : 2003)'
_journal_page_first 2543
_journal_page_last 2548
_journal_paper_doi 10.1039/c7dt04190j
_journal_volume 47
_journal_year 2018
_chemical_formula_moiety 'C60 H42 Fe2 N12 O3 S6, 4(C2 H3 N), 4(B F4), 0.5(H2 O)'
_chemical_formula_sum 'C68 H55 B4 F16 Fe2 N16 O3.5 S6'
_chemical_formula_weight 1803.58
_space_group_crystal_system triclinic
_space_group_IT_number 2
_space_group_name_Hall '-P 1'
_space_group_name_H-M_alt 'P -1'
_symmetry_space_group_name_Hall '-P 1'
_symmetry_space_group_name_H-M 'P -1'
_atom_sites_solution_hydrogens mixed
_atom_sites_solution_primary dual
_audit_creation_date 2017-10-24
_audit_creation_method
;
Olex2 1.2
(compiled 2017.07.20 svn.r3457 for OlexSys, GUI svn.r5370)
;
_audit_update_record
;
2017-10-24 deposited with the CCDC.
2018-01-08 downloaded from the CCDC.
;
_cell_angle_alpha 89.79(3)
_cell_angle_beta 85.72(3)
_cell_angle_gamma 73.09(3)
_cell_formula_units_Z 2
_cell_length_a 11.724(2)
_cell_length_b 15.555(3)
_cell_length_c 21.641(4)
_cell_measurement_reflns_used 2568
_cell_measurement_temperature 293(2)
_cell_measurement_theta_max 20.00
_cell_measurement_theta_min 2.26
_cell_volume 3764.8(13)
_computing_cell_refinement 'ShelXL least squares'
_computing_data_collection Blueice
_computing_data_reduction XDS
_computing_molecular_graphics 'Olex2 (Dolomanov et al., 2009)'
_computing_publication_material 'Olex2 (Dolomanov et al., 2009)'
_computing_structure_refinement 'ShelXL (Sheldrick, 2015)'
_computing_structure_solution 'ShelXT (Sheldrick, 2015)'
_diffrn_ambient_temperature 293(2)
_diffrn_measured_fraction_theta_full 0.912
_diffrn_measured_fraction_theta_max 0.904
_diffrn_measurement_device_type 'Bruker APEX-II CCD'
_diffrn_measurement_method '\w scans'
_diffrn_radiation_monochromator graphite
_diffrn_radiation_type MoK\a
_diffrn_radiation_wavelength 0.71073
_diffrn_reflns_av_R_equivalents 0.0247
_diffrn_reflns_av_unetI/netI 0.0194
_diffrn_reflns_Laue_measured_fraction_full 0.912
_diffrn_reflns_Laue_measured_fraction_max 0.904
_diffrn_reflns_limit_h_max 14
_diffrn_reflns_limit_h_min -14
_diffrn_reflns_limit_k_max 19
_diffrn_reflns_limit_k_min -19
_diffrn_reflns_limit_l_max 27
_diffrn_reflns_limit_l_min -27
_diffrn_reflns_number 54362
_diffrn_reflns_point_group_measured_fraction_full 0.912
_diffrn_reflns_point_group_measured_fraction_max 0.904
_diffrn_reflns_theta_full 25.242
_diffrn_reflns_theta_max 26.499
_diffrn_reflns_theta_min 1.368
_diffrn_standards_number 0
_exptl_absorpt_coefficient_mu 0.652
_exptl_absorpt_correction_type none
_exptl_crystal_colour 'Dark red'
_exptl_crystal_density_diffrn 1.591
_exptl_crystal_description prism
_exptl_crystal_F_000 1830
_exptl_crystal_preparation 'Magnetic properties'
_exptl_crystal_size_max 0.03
_exptl_crystal_size_mid 0.02
_exptl_crystal_size_min 0.01
_refine_diff_density_max 0.634
_refine_diff_density_min -0.671
_refine_diff_density_rms 0.069
_refine_ls_extinction_method none
_refine_ls_goodness_of_fit_ref 1.035
_refine_ls_hydrogen_treatment constr
_refine_ls_matrix_type full
_refine_ls_number_parameters 1115
_refine_ls_number_reflns 14128
_refine_ls_number_restraints 0
_refine_ls_restrained_S_all 1.035
_refine_ls_R_factor_all 0.0424
_refine_ls_R_factor_gt 0.0369
_refine_ls_shift/su_max 0.001
_refine_ls_shift/su_mean 0.000
_refine_ls_structure_factor_coef Fsqd
_refine_ls_weighting_details 'w=1/[\s^2^(Fo^2^)+(0.0523P)^2^+4.3339P] where P=(Fo^2^+2Fc^2^)/3'
_refine_ls_weighting_scheme calc
_refine_ls_wR_factor_gt 0.0944
_refine_ls_wR_factor_ref 0.0982
_reflns_Friedel_coverage 0.000
_reflns_number_gt 12552
_reflns_number_total 14128
_reflns_threshold_expression 'I > 2\s(I)'
_cod_data_source_file c7dt04190j2.cif
_cod_data_source_block fl199_a
_cod_depositor_comments 'Adding full bibliography for 7045259--7045260.cif.'
_cod_original_cell_volume 3764.8(14)
_cod_original_formula_sum 'C68 H55 B4 F16 Fe2 N16 O3.50 S6'
_cod_database_code 7045259
_shelx_shelxl_version_number 2014/7
_shelx_space_group_comment
;
The symmetry employed for this shelxl refinement is uniquely defined
by the following loop, which should always be used as a source of
symmetry information in preference to the above space-group names.
They are only intended as comments.
;
_olex2_refinement_description
;
1. Fixed Uiso
 At 1.2 times of:
  All C(H) groups
 At 1.5 times of:
  All C(H,H,H) groups, All O(H,H) groups
2. Others
 Fixed Sof: F2(0.2) F3(0.3) F15(0.3) F2AA(0.2) F02H(0.7) F00K(0.7) F01T(0.8)
 F00X(0.8) F1(0.5) F011(0.6) F034(0.5) F035(0.5) F01A(0.5) F0AA(0.4) O1(0.5)
 H1G(0.5) H1H(0.5)
3.a Free rotating group:
 O1(H1G,H1H)
3.b Aromatic/amide H refined with riding coordinates:
 C1A(H1A), C2A(H2A), C4A(H4A), C6A(H6A), C7A(H7A), C9A(H9A), C10A(H10A),
 C12A(H12A), C13A(H13A), C15A(H15A), C16A(H16A), C17A(H17A), C19A(H19A),
 C20A(H20A), C1B(H1B), C2B(H2B), C4B(H4B), C6B(H6B), C7B(H7B), C9B(H9B),
 C10B(H10B), C12B(H12B), C13B(H13B), C15B(H15B), C16B(H16B), C17B(H17B),
 C19B(H19B), C20B(H20B), C1C(H1C), C2C(H2C), C4C(H4C), C6C(H6C), C7C(H7C),
 C9C(H9C), C10C(H10C), C12C(H12C), C13C(H13C), C15C(H15C), C16C(H16C),
 C17C(H17C), C19C(H19C), C20C(H20C)
3.c Idealised Me refined as rotating group:
 C1(H1D,H1E,H1F), C032(H03A,H03B,H03C), C02X(H02A,H02B,H02C), C02Y(H02D,H02E,
 H02F)
;
_olex2_submission_special_instructions 'No special instructions were received'

loop_
_space_group_symop_operation_xyz
'x, y, z'
'-x, -y, -z'

loop_
_atom_site_label
_atom_site_type_symbol
_atom_site_fract_x
_atom_site_fract_y
_atom_site_fract_z
_atom_site_U_iso_or_equiv
_atom_site_adp_type
_atom_site_occupancy
_atom_site_site_symmetry_order
_atom_site_calc_flag
_atom_site_refinement_flags_posn
_atom_site_refinement_flags_occupancy
_atom_site_disorder_assembly
_atom_site_disorder_group
Fe01 Fe 0.49378(3) 0.29844(2) 0.85883(2) 0.01195(7) Uani 1 1 d . . . .
Fe02 Fe 0.99582(3) 0.75879(2) 0.64106(2) 0.01219(7) Uani 1 1 d . . . .
S1A S 0.86703(5) 0.94022(4) 0.48233(2) 0.02111(12) Uani 1 1 d . . . .
S2A S 0.60275(6) 0.06801(4) 0.98941(3) 0.02226(12) Uani 1 1 d . . . .
S1B S 1.04184(5) 1.00509(3) 0.73224(3) 0.02098(12) Uani 1 1 d . . . .
S2B S 0.36369(5) 0.11513(4) 0.73943(2) 0.01830(11) Uani 1 1 d . . . .
S1C S 1.37582(5) 0.69351(4) 0.56027(3) 0.02001(12) Uani 1 1 d . . . .
S2C S 0.14384(6) 0.37501(4) 0.97575(3) 0.02587(13) Uani 1 1 d . . . .
O1A O 0.61985(17) 0.70910(10) 0.89704(7) 0.0242(4) Uani 1 1 d . . . .
O1B O 1.07433(13) 0.34718(10) 0.78837(7) 0.0178(3) Uani 1 1 d . . . .
O1C O 0.59799(13) 0.51563(10) 0.58489(6) 0.0155(3) Uani 1 1 d . . . .
N1A N 0.92877(16) 0.83699(11) 0.57316(8) 0.0145(4) Uani 1 1 d . . . .
N2A N 0.82526(16) 0.79571(11) 0.67275(8) 0.0147(4) Uani 1 1 d . . . .
N3A N 0.57163(16) 0.36204(11) 0.91655(8) 0.0132(3) Uani 1 1 d . . . .
N4A N 0.55053(16) 0.20107(12) 0.91736(8) 0.0149(4) Uani 1 1 d . . . .
N1B N 1.02000(16) 0.86095(12) 0.68595(8) 0.0155(4) Uani 1 1 d . . . .
N2B N 1.05926(16) 0.69655(11) 0.71789(8) 0.0136(3) Uani 1 1 d . . . .
N3B N 0.64724(16) 0.25276(11) 0.80577(8) 0.0134(3) Uani 1 1 d . . . .
N4B N 0.44534(16) 0.21715(11) 0.80397(8) 0.0137(3) Uani 1 1 d . . . .
N1C N 1.15913(16) 0.72486(12) 0.60102(8) 0.0151(4) Uani 1 1 d . . . .
N2C N 0.99201(16) 0.64939(12) 0.59331(8) 0.0141(3) Uani 1 1 d . . . .
N3C N 0.41651(16) 0.40538(11) 0.80867(8) 0.0134(3) Uani 1 1 d . . . .
N4C N 0.33745(17) 0.33800(12) 0.90630(8) 0.0166(4) Uani 1 1 d . . . .
C1A C 0.9718(2) 0.86377(14) 0.52152(10) 0.0182(4) Uani 1 1 d . . . .
H1A H 1.0521 0.8432 0.5073 0.022 Uiso 1 1 calc R . . .
C2A C 0.7583(2) 0.93639(15) 0.53816(10) 0.0213(5) Uani 1 1 d . . . .
H2A H 0.6781 0.9691 0.5380 0.026 Uiso 1 1 calc R . . .
C3A C 0.8062(2) 0.87828(14) 0.58300(10) 0.0175(4) Uani 1 1 d . . . .
C4A C 0.7529(2) 0.85289(14) 0.63960(10) 0.0178(4) Uani 1 1 d . . . .
H4A H 0.6719 0.8761 0.6516 0.021 Uiso 1 1 calc R . . .
C5A C 0.77387(19) 0.77134(14) 0.73041(9) 0.0150(4) Uani 1 1 d . . . .
C6A C 0.7724(2) 0.82024(15) 0.78421(10) 0.0193(4) Uani 1 1 d . . . .
H6A H 0.8050 0.8681 0.7831 0.023 Uiso 1 1 calc R . . .
C7A C 0.7221(2) 0.79742(15) 0.83976(10) 0.0207(5) Uani 1 1 d . . . .
H7A H 0.7208 0.8299 0.8760 0.025 Uiso 1 1 calc R . . .
C8A C 0.6738(2) 0.72569(14) 0.84069(10) 0.0182(4) Uani 1 1 d . . . .
C9A C 0.6749(2) 0.67698(14) 0.78706(10) 0.0181(4) Uani 1 1 d . . . .
H9A H 0.6420 0.6292 0.7881 0.022 Uiso 1 1 calc R . . .
C10A C 0.7254(2) 0.70006(14) 0.73156(10) 0.0179(4) Uani 1 1 d . . . .
H10A H 0.7266 0.6677 0.6954 0.022 Uiso 1 1 calc R . . .
C11A C 0.6073(2) 0.62254(14) 0.90323(9) 0.0186(5) Uani 1 1 d . . . .
C12A C 0.4946(2) 0.61191(14) 0.90782(9) 0.0182(4) Uani 1 1 d . . . .
H12A H 0.4273 0.6615 0.9069 0.022 Uiso 1 1 calc R . . .
C13A C 0.4828(2) 0.52543(14) 0.91385(9) 0.0159(4) Uani 1 1 d . . . .
H13A H 0.4072 0.5172 0.9185 0.019 Uiso 1 1 calc R . . .
C14A C 0.5845(2) 0.45139(13) 0.91287(9) 0.0150(4) Uani 1 1 d . . . .
C15A C 0.6975(2) 0.46366(14) 0.90929(9) 0.0178(4) Uani 1 1 d . . . .
H15A H 0.7651 0.4144 0.9097 0.021 Uiso 1 1 calc R . . .
C16A C 0.7090(2) 0.54982(15) 0.90505(10) 0.0205(5) Uani 1 1 d . . . .
H16A H 0.7842 0.5587 0.9034 0.025 Uiso 1 1 calc R . . .
C17A C 0.63105(19) 0.31104(14) 0.95774(9) 0.0153(4) Uani 1 1 d . . . .
H17A H 0.6790 0.3309 0.9832 0.018 Uiso 1 1 calc R . . .
C18A C 0.61864(19) 0.22151(14) 0.96184(9) 0.0152(4) Uani 1 1 d . . . .
C19A C 0.6556(2) 0.15658(15) 1.00429(10) 0.0195(4) Uani 1 1 d . . . .
H19A H 0.7024 0.1599 1.0365 0.023 Uiso 1 1 calc R . . .
C20A C 0.5355(2) 0.12165(15) 0.92661(10) 0.0196(4) Uani 1 1 d . . . .
H20A H 0.4922 0.0967 0.9014 0.023 Uiso 1 1 calc R . . .
C1B C 1.0001(2) 0.94736(14) 0.67542(10) 0.0183(4) Uani 1 1 d . . . .
H1B H 0.9663 0.9745 0.6401 0.022 Uiso 1 1 calc R . . .
C2B C 1.0886(2) 0.90878(14) 0.77332(10) 0.0190(4) Uani 1 1 d . . . .
H2B H 1.1218 0.9048 0.8113 0.023 Uiso 1 1 calc R . . .
C3B C 1.07027(19) 0.83887(14) 0.74212(9) 0.0159(4) Uani 1 1 d . . . .
C4B C 1.08986(19) 0.74553(14) 0.75783(10) 0.0163(4) Uani 1 1 d . . . .
H4B H 1.1224 0.7223 0.7944 0.020 Uiso 1 1 calc R . . .
C5B C 1.06716(19) 0.60586(13) 0.73572(9) 0.0142(4) Uani 1 1 d . . . .
C6B C 1.14593(19) 0.53226(14) 0.70369(9) 0.0147(4) Uani 1 1 d . . . .
H6B H 1.1974 0.5410 0.6710 0.018 Uiso 1 1 calc R . . .
C7B C 1.14727(19) 0.44496(14) 0.72091(10) 0.0154(4) Uani 1 1 d . . . .
H7B H 1.1986 0.3953 0.6995 0.018 Uiso 1 1 calc R . . .
C8B C 1.07139(19) 0.43384(13) 0.77007(10) 0.0152(4) Uani 1 1 d . . . .
C9B C 0.99455(19) 0.50727(14) 0.80313(10) 0.0162(4) Uani 1 1 d . . . .
H9B H 0.9446 0.4985 0.8365 0.019 Uiso 1 1 calc R . . .
C10B C 0.99297(19) 0.59348(14) 0.78596(10) 0.0161(4) Uani 1 1 d . . . .
H10B H 0.9424 0.6429 0.8080 0.019 Uiso 1 1 calc R . . .
C11B C 0.96412(19) 0.32925(13) 0.79537(10) 0.0153(4) Uani 1 1 d . . . .
C12B C 0.9531(2) 0.26276(14) 0.83631(11) 0.0197(5) Uani 1 1 d . . . .
H12B H 1.0151 0.2352 0.8607 0.024 Uiso 1 1 calc R . . .
C13B C 0.8484(2) 0.23788(14) 0.84036(11) 0.0200(5) Uani 1 1 d . . . .
H13B H 0.8407 0.1925 0.8670 0.024 Uiso 1 1 calc R . . .
C14B C 0.75500(19) 0.28032(13) 0.80496(9) 0.0136(4) Uani 1 1 d . . . .
C15B C 0.7658(2) 0.34833(15) 0.76578(11) 0.0207(5) Uani 1 1 d . . . .
H15B H 0.7026 0.3776 0.7427 0.025 Uiso 1 1 calc R . . .
C16B C 0.8701(2) 0.37308(15) 0.76076(11) 0.0212(5) Uani 1 1 d . . . .
H16B H 0.8772 0.4188 0.7343 0.025 Uiso 1 1 calc R . . .
C17B C 0.65121(19) 0.18750(14) 0.76872(9) 0.0155(4) Uani 1 1 d . . . .
H17B H 0.7211 0.1564 0.7456 0.019 Uiso 1 1 calc R . . .
C18B C 0.54075(19) 0.16526(14) 0.76505(9) 0.0152(4) Uani 1 1 d . . . .
C19B C 0.5117(2) 0.10730(15) 0.72680(10) 0.0180(4) Uani 1 1 d . . . .
H19B H 0.5648 0.0689 0.6979 0.022 Uiso 1 1 calc R . . .
C20B C 0.34730(19) 0.19675(14) 0.79488(9) 0.0161(4) Uani 1 1 d . . . .
H20B H 0.2745 0.2244 0.8168 0.019 Uiso 1 1 calc R . . .
C1C C 1.25126(19) 0.75586(14) 0.60296(10) 0.0163(4) Uani 1 1 d . . . .
H1C H 1.2490 0.8072 0.6255 0.020 Uiso 1 1 calc R . . .
C2C C 1.3009(2) 0.62164(15) 0.53759(10) 0.0198(4) Uani 1 1 d . . . .
H2C H 1.3333 0.5718 0.5115 0.024 Uiso 1 1 calc R . . .
C3C C 1.18619(19) 0.64828(14) 0.56356(9) 0.0160(4) Uani 1 1 d . . . .
C4C C 1.08846(19) 0.61016(14) 0.55963(10) 0.0165(4) Uani 1 1 d . . . .
H4C H 1.0947 0.5605 0.5344 0.020 Uiso 1 1 calc R . . .
C5C C 0.89279(19) 0.61325(14) 0.59017(9) 0.0152(4) Uani 1 1 d . . . .
C6C C 0.7942(2) 0.65971(15) 0.55925(10) 0.0200(4) Uani 1 1 d . . . .
H6C H 0.7939 0.7129 0.5394 0.024 Uiso 1 1 calc R . . .
C7C C 0.6965(2) 0.62690(15) 0.55802(10) 0.0197(4) Uani 1 1 d . . . .
H7C H 0.6306 0.6579 0.5372 0.024 Uiso 1 1 calc R . . .
C8C C 0.69709(19) 0.54777(14) 0.58789(9) 0.0146(4) Uani 1 1 d . . . .
C9C C 0.7970(2) 0.49896(15) 0.61637(11) 0.0205(5) Uani 1 1 d . . . .
H9C H 0.7985 0.4444 0.6346 0.025 Uiso 1 1 calc R . . .
C10C C 0.8947(2) 0.53188(15) 0.61757(11) 0.0211(5) Uani 1 1 d . . . .
H10C H 0.9619 0.4994 0.6368 0.025 Uiso 1 1 calc R . . .
C11C C 0.55316(19) 0.48939(14) 0.64146(9) 0.0147(4) Uani 1 1 d . . . .
C12C C 0.53748(19) 0.40457(14) 0.64454(9) 0.0157(4) Uani 1 1 d . . . .
H12C H 0.5574 0.3662 0.6100 0.019 Uiso 1 1 calc R . . .
C13C C 0.49158(19) 0.37732(14) 0.69985(9) 0.0150(4) Uani 1 1 d . . . .
H13C H 0.4810 0.3204 0.7025 0.018 Uiso 1 1 calc R . . .
C14C C 0.46146(18) 0.43524(14) 0.75123(9) 0.0134(4) Uani 1 1 d . . . .
C15C C 0.4739(2) 0.52146(14) 0.74685(9) 0.0179(4) Uani 1 1 d . . . .
H15C H 0.4516 0.5607 0.7809 0.021 Uiso 1 1 calc R . . .
C16C C 0.5198(2) 0.54879(14) 0.69154(10) 0.0192(4) Uani 1 1 d . . . .
H16C H 0.5280 0.6064 0.6883 0.023 Uiso 1 1 calc R . . .
C17C C 0.31301(19) 0.45389(14) 0.83196(9) 0.0162(4) Uani 1 1 d . . . .
H17C H 0.2718 0.5074 0.8142 0.019 Uiso 1 1 calc R . . .
C18C C 0.2652(2) 0.42011(14) 0.88718(9) 0.0167(4) Uani 1 1 d . . . .
C19C C 0.1584(2) 0.45115(16) 0.92087(10) 0.0218(5) Uani 1 1 d . . . .
H19C H 0.1016 0.5058 0.9149 0.026 Uiso 1 1 calc R . . .
C20C C 0.2836(2) 0.30737(16) 0.95301(10) 0.0215(5) Uani 1 1 d . . . .
H20C H 0.3186 0.2534 0.9721 0.026 Uiso 1 1 calc R . . .
N025 N 0.2110(2) -0.01839(15) 1.15422(11) 0.0356(5) Uani 1 1 d . . . .
C1 C 0.0704(3) 0.0334(5) 1.06726(19) 0.117(3) Uani 1 1 d . . A 1
H1D H 0.0069 0.0859 1.0808 0.175 Uiso 1 1 calc GR . A 1
H1E H 0.0374 -0.0140 1.0574 0.175 Uiso 1 1 calc GR . A 1
H1F H 0.1141 0.0472 1.0312 0.175 Uiso 1 1 calc GR . A 1
C030 C 0.1497(3) 0.0053(2) 1.11609(13) 0.0345(6) Uani 1 1 d . . . .
F2 F -0.2261(9) 0.3569(8) 1.0842(7) 0.057(3) Uani 0.2 1 d . P B 2
F3 F -0.1400(12) 0.2132(7) 1.0878(6) 0.073(3) Uani 0.3 1 d . P B 2
F15 F -0.008(2) 0.278(2) 1.0880(11) 0.054(7) Uani 0.3 1 d . P B 2
F2AA F -0.1112(9) 0.2790(12) 1.0044(4) 0.072(4) Uani 0.2 1 d . P B 2
F02H F -0.1587(4) 0.2343(3) 1.0611(2) 0.0608(11) Uani 0.7 1 d . P B 1
F00K F -0.0150(9) 0.2991(8) 1.0877(3) 0.0398(17) Uani 0.7 1 d . P B 1
F01T F -0.1342(2) 0.3557(2) 1.01466(11) 0.0579(7) Uani 0.8 1 d . P B 1
F00X F -0.2014(2) 0.36360(17) 1.11567(12) 0.0424(6) Uani 0.8 1 d . P B 1
B037 B -0.1247(3) 0.3064(2) 1.06908(14) 0.0337(7) Uani 1 1 d . . . .
F1 F 0.1927(5) -0.0113(3) 0.9213(2) 0.0462(12) Uani 0.5 1 d . P C 1
F011 F 0.3500(4) 0.0329(3) 0.8821(2) 0.0371(10) Uani 0.6 1 d . P C 1
F034 F 0.1900(4) 0.1359(2) 0.92442(18) 0.0498(10) Uani 0.5 1 d . P C 1
F035 F 0.1159(4) 0.1053(2) 0.92673(14) 0.0464(10) Uani 0.5 1 d . P C 2
F01A F 0.2107(4) -0.0386(3) 0.89530(19) 0.0321(10) Uani 0.5 1 d . P C 2
F0AA F 0.3097(6) 0.0666(4) 0.8950(3) 0.0356(14) Uani 0.4 1 d . P C 2
F00B F 0.17531(13) 0.07105(10) 0.82902(7) 0.0298(3) Uani 1 1 d . . . .
B036 B 0.2157(3) 0.0539(2) 0.88752(14) 0.0356(8) Uani 1 1 d . . . .
N031 N 1.3578(3) 0.73361(18) 0.7697(2) 0.0661(10) Uani 1 1 d . . . .
C032 C 1.4224(3) 0.87704(18) 0.78286(14) 0.0369(6) Uani 1 1 d . . . .
H03A H 1.4959 0.8714 0.7582 0.055 Uiso 1 1 calc GR . . .
H03B H 1.4339 0.8853 0.8257 0.055 Uiso 1 1 calc GR . . .
H03C H 1.3614 0.9279 0.7696 0.055 Uiso 1 1 calc GR . . .
C02Z C 1.3865(2) 0.79632(18) 0.77553(15) 0.0356(6) Uani 1 1 d . . . .
N02T N 0.6763(3) -0.2911(2) 0.38608(14) 0.0534(8) Uani 1 1 d . . . .
C02S C 0.6133(2) -0.23342(19) 0.41466(11) 0.0295(6) Uani 1 1 d . . . .
C02X C 0.5328(3) -0.15977(18) 0.45085(13) 0.0345(6) Uani 1 1 d . . . .
H02A H 0.5478 -0.1045 0.4385 0.052 Uiso 1 1 calc GR . . .
H02B H 0.5452 -0.1691 0.4940 0.052 Uiso 1 1 calc GR . . .
H02C H 0.4517 -0.1568 0.4441 0.052 Uiso 1 1 calc GR . . .
N02O N 0.9818(2) 0.68168(17) 0.43580(11) 0.0419(6) Uani 1 1 d . . . .
C02U C 0.9531(2) 0.72766(17) 0.39522(12) 0.0304(6) Uani 1 1 d . . . .
C02Y C 0.9174(3) 0.78621(18) 0.34318(12) 0.0326(6) Uani 1 1 d . . . .
H02D H 0.8766 0.7590 0.3158 0.049 Uiso 1 1 calc GR . . .
H02E H 0.9871 0.7952 0.3212 0.049 Uiso 1 1 calc GR . . .
H02F H 0.8650 0.8431 0.3582 0.049 Uiso 1 1 calc GR . . .
F00G F 1.08846(14) 0.88904(11) 0.39940(8) 0.0413(4) Uani 1 1 d . . . .
F00H F 1.27260(17) 0.89823(13) 0.36711(7) 0.0449(4) Uani 1 1 d . . . .
F00T F 1.24426(17) 0.81715(18) 0.45197(9) 0.0657(7) Uani 1 1 d . . . .
F00Y F 1.2239(2) 0.76882(13) 0.35569(10) 0.0665(6) Uani 1 1 d . . . .
B033 B 1.2095(3) 0.84260(19) 0.39361(12) 0.0239(6) Uani 1 1 d . . . .
F009 F 0.47174(14) -0.16529(9) 0.60987(7) 0.0294(3) Uani 1 1 d . . . .
F1AA F 0.47756(13) -0.02904(10) 0.64354(7) 0.0308(3) Uani 1 1 d . . . .
F00E F 0.30152(15) -0.06351(12) 0.65070(8) 0.0423(4) Uani 1 1 d . . . .
F00F F 0.38586(17) -0.03979(11) 0.55717(7) 0.0439(4) Uani 1 1 d . . . .
B02V B 0.4084(2) -0.07452(17) 0.61529(12) 0.0194(5) Uani 1 1 d . . . .
O1 O 0.1901(4) 0.1797(3) 1.02827(19) 0.0388(9) Uani 0.5 1 d . P D 1
H1G H 0.1267 0.2128 1.0475 0.058 Uiso 0.5 1 d G P D 1
H1H H 0.2426 0.2077 1.0251 0.058 Uiso 0.5 1 d G P D 1

loop_
_atom_site_aniso_label
_atom_site_aniso_U_11
_atom_site_aniso_U_22
_atom_site_aniso_U_33
_atom_site_aniso_U_23
_atom_site_aniso_U_13
_atom_site_aniso_U_12
Fe01 0.01134(15) 0.01513(14) 0.01085(13) 0.00173(10) -0.00157(11) -0.00604(11)
Fe02 0.00922(15) 0.01552(14) 0.01294(14) 0.00270(10) -0.00141(11) -0.00526(11)
S1A 0.0222(3) 0.0229(3) 0.0170(2) 0.0075(2) -0.0016(2) -0.0046(2)
S2A 0.0255(3) 0.0199(3) 0.0242(3) 0.0095(2) -0.0053(2) -0.0103(2)
S1B 0.0230(3) 0.0157(2) 0.0257(3) 0.0003(2) 0.0002(2) -0.0083(2)
S2B 0.0174(3) 0.0243(3) 0.0178(2) -0.00053(19) -0.0035(2) -0.0128(2)
S1C 0.0105(3) 0.0248(3) 0.0262(3) -0.0016(2) 0.0013(2) -0.0081(2)
S2C 0.0191(3) 0.0406(3) 0.0172(3) 0.0026(2) 0.0050(2) -0.0092(3)
O1A 0.0396(11) 0.0177(8) 0.0177(7) -0.0039(6) 0.0126(7) -0.0157(7)
O1B 0.0095(8) 0.0156(7) 0.0310(8) 0.0061(6) -0.0059(6) -0.0071(6)
O1C 0.0136(8) 0.0257(8) 0.0113(6) 0.0024(5) -0.0017(6) -0.0121(6)
N1A 0.0124(9) 0.0168(8) 0.0158(8) 0.0026(6) -0.0018(7) -0.0062(7)
N2A 0.0139(9) 0.0176(8) 0.0145(8) 0.0016(6) -0.0011(7) -0.0075(7)
N3A 0.0125(9) 0.0160(8) 0.0122(8) 0.0006(6) 0.0007(6) -0.0064(7)
N4A 0.0120(9) 0.0193(8) 0.0152(8) 0.0023(7) -0.0004(7) -0.0075(7)
N1B 0.0118(9) 0.0178(8) 0.0172(8) 0.0040(7) -0.0007(7) -0.0046(7)
N2B 0.0113(9) 0.0141(8) 0.0161(8) 0.0031(6) -0.0009(7) -0.0051(7)
N3B 0.0125(9) 0.0163(8) 0.0143(8) 0.0019(6) -0.0025(7) -0.0080(7)
N4B 0.0128(9) 0.0171(8) 0.0133(8) 0.0046(6) -0.0017(7) -0.0077(7)
N1C 0.0139(9) 0.0186(8) 0.0142(8) 0.0031(7) -0.0024(7) -0.0067(7)
N2C 0.0100(9) 0.0198(8) 0.0149(8) 0.0029(6) -0.0018(7) -0.0081(7)
N3C 0.0115(9) 0.0197(8) 0.0110(8) 0.0014(6) -0.0019(6) -0.0073(7)
N4C 0.0162(9) 0.0230(9) 0.0124(8) 0.0013(7) -0.0026(7) -0.0081(7)
C1A 0.0175(11) 0.0196(10) 0.0177(10) 0.0041(8) -0.0015(8) -0.0059(8)
C2A 0.0175(12) 0.0248(11) 0.0191(10) 0.0042(8) -0.0009(9) -0.0025(9)
C3A 0.0130(11) 0.0213(10) 0.0180(10) 0.0033(8) -0.0008(8) -0.0047(8)
C4A 0.0119(11) 0.0222(10) 0.0181(10) 0.0026(8) 0.0003(8) -0.0034(8)
C5A 0.0105(10) 0.0191(10) 0.0152(9) 0.0024(8) 0.0007(8) -0.0044(8)
C6A 0.0203(12) 0.0198(10) 0.0202(10) 0.0000(8) 0.0019(9) -0.0105(9)
C7A 0.0284(13) 0.0197(10) 0.0165(10) -0.0029(8) 0.0024(9) -0.0117(9)
C8A 0.0206(12) 0.0175(10) 0.0159(10) 0.0018(8) 0.0049(8) -0.0060(9)
C9A 0.0206(12) 0.0180(10) 0.0179(10) -0.0004(8) 0.0020(8) -0.0099(9)
C10A 0.0178(11) 0.0206(10) 0.0164(10) -0.0007(8) 0.0011(8) -0.0078(9)
C11A 0.0308(13) 0.0160(10) 0.0113(9) -0.0017(7) 0.0051(9) -0.0120(9)
C12A 0.0254(12) 0.0178(10) 0.0105(9) 0.0002(7) 0.0013(8) -0.0056(9)
C13A 0.0189(11) 0.0188(10) 0.0113(9) 0.0010(7) -0.0007(8) -0.0075(8)
C14A 0.0219(12) 0.0156(9) 0.0098(9) -0.0001(7) -0.0012(8) -0.0090(8)
C15A 0.0182(11) 0.0203(10) 0.0162(10) -0.0010(8) 0.0014(8) -0.0080(9)
C16A 0.0228(12) 0.0230(11) 0.0194(10) -0.0035(8) 0.0046(9) -0.0141(9)
C17A 0.0152(11) 0.0182(10) 0.0143(9) 0.0011(7) -0.0011(8) -0.0080(8)
C18A 0.0127(10) 0.0189(10) 0.0153(9) 0.0021(8) -0.0022(8) -0.0065(8)
C19A 0.0183(12) 0.0220(11) 0.0193(10) 0.0044(8) -0.0031(9) -0.0073(9)
C20A 0.0204(12) 0.0207(10) 0.0209(10) 0.0053(8) -0.0041(9) -0.0106(9)
C1B 0.0182(11) 0.0171(10) 0.0204(10) 0.0029(8) 0.0007(8) -0.0069(8)
C2B 0.0177(11) 0.0201(10) 0.0212(10) 0.0006(8) -0.0017(9) -0.0085(9)
C3B 0.0143(11) 0.0189(10) 0.0157(9) 0.0020(8) -0.0014(8) -0.0068(8)
C4B 0.0139(11) 0.0188(10) 0.0183(10) 0.0032(8) -0.0025(8) -0.0074(8)
C5B 0.0136(10) 0.0154(9) 0.0159(9) 0.0032(7) -0.0072(8) -0.0066(8)
C6B 0.0105(10) 0.0205(10) 0.0153(9) 0.0024(8) -0.0038(8) -0.0071(8)
C7B 0.0104(10) 0.0168(10) 0.0194(10) 0.0002(8) -0.0049(8) -0.0038(8)
C8B 0.0126(11) 0.0161(9) 0.0203(10) 0.0040(8) -0.0075(8) -0.0080(8)
C9B 0.0120(11) 0.0185(10) 0.0192(10) 0.0037(8) -0.0012(8) -0.0060(8)
C10B 0.0126(11) 0.0181(10) 0.0176(10) 0.0019(8) -0.0019(8) -0.0044(8)
C11B 0.0110(10) 0.0166(9) 0.0211(10) 0.0001(8) -0.0023(8) -0.0081(8)
C12B 0.0132(11) 0.0193(10) 0.0286(11) 0.0068(9) -0.0080(9) -0.0065(8)
C13B 0.0176(12) 0.0186(10) 0.0259(11) 0.0077(8) -0.0053(9) -0.0077(9)
C14B 0.0105(10) 0.0166(9) 0.0154(9) -0.0016(7) 0.0004(8) -0.0070(8)
C15B 0.0160(12) 0.0241(11) 0.0259(11) 0.0083(9) -0.0092(9) -0.0099(9)
C16B 0.0189(12) 0.0237(11) 0.0261(11) 0.0117(9) -0.0082(9) -0.0127(9)
C17B 0.0142(11) 0.0176(10) 0.0160(9) 0.0002(8) -0.0010(8) -0.0068(8)
C18B 0.0150(11) 0.0188(10) 0.0139(9) 0.0010(7) -0.0001(8) -0.0086(8)
C19B 0.0172(11) 0.0227(10) 0.0175(10) -0.0008(8) -0.0001(8) -0.0115(9)
C20B 0.0131(11) 0.0206(10) 0.0166(9) 0.0031(8) -0.0021(8) -0.0080(8)
C1C 0.0117(11) 0.0185(10) 0.0210(10) 0.0017(8) -0.0019(8) -0.0077(8)
C2C 0.0148(11) 0.0238(11) 0.0215(10) -0.0037(8) 0.0012(9) -0.0073(9)
C3C 0.0145(11) 0.0192(10) 0.0152(9) -0.0008(8) -0.0018(8) -0.0063(8)
C4C 0.0136(11) 0.0210(10) 0.0166(10) 0.0000(8) -0.0015(8) -0.0077(8)
C5C 0.0138(11) 0.0198(10) 0.0140(9) -0.0002(7) -0.0014(8) -0.0079(8)
C6C 0.0144(11) 0.0242(11) 0.0242(11) 0.0086(9) -0.0036(9) -0.0096(9)
C7C 0.0136(11) 0.0254(11) 0.0220(10) 0.0084(9) -0.0054(9) -0.0076(9)
C8C 0.0124(10) 0.0225(10) 0.0119(9) -0.0011(7) -0.0003(8) -0.0096(8)
C9C 0.0204(12) 0.0196(10) 0.0253(11) 0.0069(8) -0.0093(9) -0.0099(9)
C10C 0.0172(12) 0.0218(11) 0.0280(11) 0.0067(9) -0.0112(9) -0.0093(9)
C11C 0.0104(10) 0.0242(10) 0.0122(9) 0.0046(8) -0.0019(8) -0.0091(8)
C12C 0.0143(11) 0.0212(10) 0.0135(9) -0.0016(8) -0.0017(8) -0.0079(8)
C13C 0.0137(11) 0.0191(10) 0.0150(9) 0.0014(8) -0.0030(8) -0.0087(8)
C14C 0.0100(10) 0.0193(10) 0.0110(9) 0.0031(7) -0.0022(7) -0.0043(8)
C15C 0.0228(12) 0.0198(10) 0.0123(9) -0.0006(8) 0.0011(8) -0.0086(9)
C16C 0.0249(12) 0.0189(10) 0.0163(10) 0.0021(8) -0.0030(9) -0.0099(9)
C17C 0.0133(11) 0.0219(10) 0.0141(9) 0.0015(8) -0.0029(8) -0.0058(8)
C18C 0.0143(11) 0.0239(10) 0.0128(9) 0.0003(8) -0.0027(8) -0.0065(8)
C19C 0.0165(12) 0.0313(12) 0.0167(10) 0.0007(9) -0.0003(8) -0.0058(9)
C20C 0.0212(12) 0.0297(12) 0.0150(10) 0.0031(8) 0.0021(8) -0.0105(10)
N025 0.0414(15) 0.0303(12) 0.0347(12) -0.0006(9) 0.0017(11) -0.0110(10)
C1 0.0269(19) 0.260(8) 0.040(2) 0.009(3) -0.0034(16) -0.005(3)
C030 0.0249(14) 0.0458(16) 0.0329(14) -0.0053(12) 0.0073(12) -0.0125(12)
F2 0.024(5) 0.049(6) 0.094(10) -0.030(7) -0.006(6) -0.002(4)
F3 0.098(8) 0.030(4) 0.095(9) 0.006(5) -0.029(6) -0.019(4)
F15 0.025(5) 0.060(12) 0.070(8) -0.011(6) -0.028(5) 0.007(6)
F2AA 0.031(5) 0.166(14) 0.026(5) -0.007(7) -0.010(4) -0.037(7)
F02H 0.065(2) 0.042(2) 0.088(3) -0.0034(19) -0.029(2) -0.0292(19)
F00K 0.032(4) 0.066(5) 0.027(2) 0.000(2) -0.0077(18) -0.021(3)
F01T 0.0557(17) 0.089(2) 0.0310(12) 0.0139(13) -0.0157(11) -0.0215(15)
F00X 0.0419(16) 0.0346(12) 0.0412(14) 0.0011(11) 0.0039(11) 0.0019(10)
B037 0.0228(16) 0.0478(18) 0.0309(15) 0.0033(13) -0.0070(12) -0.0097(14)
F1 0.036(3) 0.047(3) 0.059(3) 0.037(2) -0.005(3) -0.018(2)
F011 0.031(2) 0.054(3) 0.034(2) 0.0063(17) -0.0116(17) -0.0217(18)
F034 0.060(3) 0.0367(19) 0.048(2) -0.0165(16) -0.0076(19) -0.0054(18)
F035 0.062(3) 0.044(2) 0.0197(15) -0.0028(14) 0.0028(16) 0.0040(19)
F01A 0.034(2) 0.030(2) 0.034(2) 0.0153(16) -0.0072(19) -0.0106(17)
F0AA 0.034(4) 0.054(4) 0.031(3) 0.012(3) -0.014(3) -0.030(3)
F00B 0.0266(8) 0.0343(8) 0.0301(7) 0.0042(6) -0.0034(6) -0.0111(6)
B036 0.049(2) 0.0248(14) 0.0233(14) 0.0083(11) 0.0084(13) 0.0013(13)
N031 0.0253(15) 0.0303(14) 0.138(3) 0.0063(16) 0.0021(17) -0.0034(11)
C032 0.0324(16) 0.0306(13) 0.0460(16) 0.0046(12) -0.0042(12) -0.0059(11)
C02Z 0.0200(14) 0.0267(13) 0.0547(17) 0.0077(12) 0.0026(12) 0.0001(11)
N02T 0.0370(15) 0.0661(19) 0.0568(17) -0.0302(15) 0.0055(13) -0.0162(14)
C02S 0.0265(14) 0.0429(15) 0.0240(12) -0.0022(11) -0.0006(10) -0.0180(12)
C02X 0.0350(16) 0.0319(13) 0.0370(14) -0.0008(11) 0.0011(12) -0.0116(12)
N02O 0.0477(16) 0.0411(13) 0.0338(13) 0.0033(11) -0.0044(11) -0.0079(12)
C02U 0.0311(15) 0.0311(13) 0.0289(13) -0.0031(11) -0.0035(11) -0.0088(11)
C02Y 0.0368(16) 0.0349(14) 0.0286(13) 0.0006(10) -0.0076(11) -0.0130(12)
F00G 0.0253(9) 0.0445(9) 0.0476(10) 0.0268(8) 0.0053(7) -0.0023(7)
F00H 0.0462(11) 0.0699(12) 0.0310(8) -0.0069(8) 0.0113(7) -0.0397(9)
F00T 0.0353(11) 0.1234(19) 0.0398(10) 0.0371(11) -0.0150(8) -0.0230(12)
F00Y 0.0919(18) 0.0437(11) 0.0609(13) -0.0188(9) 0.0322(12) -0.0240(11)
B033 0.0192(14) 0.0306(14) 0.0205(12) 0.0024(10) 0.0014(10) -0.0055(11)
F009 0.0313(8) 0.0207(7) 0.0374(8) -0.0003(6) -0.0073(6) -0.0083(6)
F1AA 0.0206(7) 0.0316(8) 0.0432(8) -0.0140(6) -0.0054(6) -0.0113(6)
F00E 0.0240(9) 0.0513(10) 0.0546(10) -0.0156(8) 0.0116(7) -0.0190(8)
F00F 0.0538(11) 0.0428(9) 0.0283(8) 0.0073(7) -0.0158(7) -0.0003(8)
B02V 0.0183(13) 0.0212(12) 0.0201(11) -0.0025(9) -0.0038(10) -0.0073(10)
O1 0.043(3) 0.045(2) 0.034(2) 0.0044(17) -0.0023(18) -0.023(2)

loop_
_atom_type_symbol
_atom_type_description
_atom_type_scat_dispersion_real
_atom_type_scat_dispersion_imag
_atom_type_scat_source
C C 0.0033 0.0016 'International Tables Vol C Tables 4.2.6.8 and 6.1.1.4'
H H 0.0000 0.0000 'International Tables Vol C Tables 4.2.6.8 and 6.1.1.4'
B B 0.0013 0.0007 'International Tables Vol C Tables 4.2.6.8 and 6.1.1.4'
F F 0.0171 0.0103 'International Tables Vol C Tables 4.2.6.8 and 6.1.1.4'
Fe Fe 0.3463 0.8444 'International Tables Vol C Tables 4.2.6.8 and 6.1.1.4'
N N 0.0061 0.0033 'International Tables Vol C Tables 4.2.6.8 and 6.1.1.4'
O O 0.0106 0.0060 'International Tables Vol C Tables 4.2.6.8 and 6.1.1.4'
S S 0.1246 0.1234 'International Tables Vol C Tables 4.2.6.8 and 6.1.1.4'

loop_
_geom_angle_atom_site_label_1
_geom_angle_atom_site_label_2
_geom_angle_atom_site_label_3
_geom_angle
N4A Fe01 N3A 80.92(7)
N4A Fe01 N3B 89.93(8)
N4A Fe01 N3C 171.62(7)
N3B Fe01 N3A 91.19(7)
N3B Fe01 N3C 98.30(8)
N4B Fe01 N3A 169.09(7)
N4B Fe01 N4A 91.08(7)
N4B Fe01 N3B 81.33(8)
N4B Fe01 N3C 91.71(7)
N4B Fe01 N4C 94.05(8)
N3C Fe01 N3A 97.25(7)
N4C Fe01 N3A 93.46(8)
N4C Fe01 N4A 90.73(8)
N4C Fe01 N3B 175.35(7)
N4C Fe01 N3C 81.20(8)
N1A Fe02 N2A 81.09(8)
N1A Fe02 N1B 91.08(7)
N1A Fe02 N2B 171.21(7)
N1A Fe02 N1C 93.51(8)
N1A Fe02 N2C 91.07(7)
N2A Fe02 N2B 96.14(8)
N2A Fe02 N2C 96.77(8)
N1B Fe02 N2A 89.84(8)
N1B Fe02 N2B 80.54(7)
N1B Fe02 N2C 173.29(7)
N2B Fe02 N2C 97.56(7)
N1C Fe02 N2A 174.08(7)
N1C Fe02 N1B 92.72(8)
N1C Fe02 N2B 89.55(8)
N1C Fe02 N2C 80.81(8)
C2A S1A C1A 90.52(11)
C19A S2A C20A 90.58(11)
C1B S1B C2B 90.50(11)
C19B S2B C20B 90.22(11)
C2C S1C C1C 90.79(11)
C20C S2C C19C 90.37(12)
C8A O1A C11A 115.45(16)
C8B O1B C11B 116.07(16)
C8C O1C C11C 115.50(15)
C1A N1A Fe02 135.65(16)
C1A N1A C3A 110.89(18)
C3A N1A Fe02 113.36(14)
C4A N2A Fe02 115.90(15)
C4A N2A C5A 116.27(18)
C5A N2A Fe02 127.67(13)
C14A N3A Fe01 129.19(13)
C17A N3A Fe01 114.40(14)
C17A N3A C14A 115.75(18)
C18A N4A Fe01 113.71(14)
C20A N4A Fe01 135.34(15)
C20A N4A C18A 110.87(18)
C1B N1B Fe02 135.06(15)
C1B N1B C3B 110.70(18)
C3B N1B Fe02 114.24(14)
C4B N2B Fe02 115.78(14)
C4B N2B C5B 116.24(17)
C5B N2B Fe02 127.83(13)
C14B N3B Fe01 129.40(13)
C17B N3B Fe01 114.82(15)
C17B N3B C14B 115.73(18)
C18B N4B Fe01 112.52(14)
C20B N4B Fe01 136.93(15)
C20B N4B C18B 110.53(18)
C1C N1C Fe02 134.89(15)
C1C N1C C3C 111.37(18)
C3C N1C Fe02 113.68(15)
C4C N2C Fe02 115.45(15)
C4C N2C C5C 117.03(18)
C5C N2C Fe02 127.44(14)
C14C N3C Fe01 128.72(13)
C17C N3C Fe01 114.73(14)
C17C N3C C14C 116.55(17)
C18C N4C Fe01 113.17(15)
C20C N4C Fe01 136.03(16)
C20C N4C C18C 110.78(19)
S1A C1A H1A 123.0
N1A C1A S1A 114.01(17)
N1A C1A H1A 123.0
S1A C2A H2A 125.0
C3A C2A S1A 109.93(17)
C3A C2A H2A 125.0
N1A C3A C4A 113.93(18)
C2A C3A N1A 114.7(2)
C2A C3A C4A 131.4(2)
N2A C4A C3A 115.6(2)
N2A C4A H4A 122.2
C3A C4A H4A 122.2
C6A C5A N2A 119.63(19)
C10A C5A N2A 119.76(18)
C10A C5A C6A 120.6(2)
C5A C6A H6A 120.1
C5A C6A C7A 119.8(2)
C7A C6A H6A 120.1
C6A C7A H7A 120.3
C8A C7A C6A 119.4(2)
C8A C7A H7A 120.3
O1A C8A C7A 116.47(19)
C9A C8A O1A 122.5(2)
C9A C8A C7A 120.9(2)
C8A C9A H9A 120.3
C8A C9A C10A 119.5(2)
C10A C9A H9A 120.3
C5A C10A C9A 119.81(19)
C5A C10A H10A 120.1
C9A C10A H10A 120.1
C12A C11A O1A 119.2(2)
C12A C11A C16A 121.7(2)
C16A C11A O1A 119.1(2)
C11A C12A H12A 120.6
C11A C12A C13A 118.9(2)
C13A C12A H12A 120.6
C12A C13A H13A 120.0
C14A C13A C12A 119.9(2)
C14A C13A H13A 120.0
C13A C14A N3A 119.6(2)
C15A C14A N3A 120.15(19)
C15A C14A C13A 120.2(2)
C14A C15A H15A 120.1
C16A C15A C14A 119.7(2)
C16A C15A H15A 120.1
C11A C16A C15A 119.4(2)
C11A C16A H16A 120.3
C15A C16A H16A 120.3
N3A C17A H17A 121.9
N3A C17A C18A 116.17(19)
C18A C17A H17A 121.9
N4A C18A C17A 114.15(18)
C19A C18A N4A 114.98(19)
C19A C18A C17A 130.7(2)
S2A C19A H19A 125.2
C18A C19A S2A 109.63(17)
C18A C19A H19A 125.2
S2A C20A H20A 123.0
N4A C20A S2A 113.94(17)
N4A C20A H20A 123.0
S1B C1B H1B 122.9
N1B C1B S1B 114.12(16)
N1B C1B H1B 122.9
S1B C2B H2B 125.1
C3B C2B S1B 109.86(16)
C3B C2B H2B 125.1
N1B C3B C4B 113.61(18)
C2B C3B N1B 114.81(19)
C2B C3B C4B 131.54(19)
N2B C4B C3B 115.73(18)
N2B C4B H4B 122.1
C3B C4B H4B 122.1
C6B C5B N2B 121.5(2)
C10B C5B N2B 117.99(19)
C10B C5B C6B 120.53(19)
C5B C6B H6B 120.2
C5B C6B C7B 119.7(2)
C7B C6B H6B 120.2
C6B C7B H7B 120.5
C8B C7B C6B 119.0(2)
C8B C7B H7B 120.5
C7B C8B O1B 119.33(19)
C7B C8B C9B 121.39(19)
C9B C8B O1B 119.3(2)
C8B C9B H9B 120.2
C10B C9B C8B 119.5(2)
C10B C9B H9B 120.2
C5B C10B H10B 120.1
C9B C10B C5B 119.8(2)
C9B C10B H10B 120.1
C12B C11B O1B 117.66(18)
C16B C11B O1B 121.61(19)
C16B C11B C12B 120.7(2)
C11B C12B H12B 120.5
C11B C12B C13B 119.1(2)
C13B C12B H12B 120.5
C12B C13B H13B 119.8
C14B C13B C12B 120.4(2)
C14B C13B H13B 119.8
C13B C14B N3B 121.66(19)
C15B C14B N3B 118.43(18)
C15B C14B C13B 119.9(2)
C14B C15B H15B 119.8
C16B C15B C14B 120.4(2)
C16B C15B H15B 119.8
C11B C16B H16B 120.2
C15B C16B C11B 119.6(2)
C15B C16B H16B 120.2
N3B C17B H17B 122.0
N3B C17B C18B 115.97(19)
C18B C17B H17B 122.0
N4B C18B C17B 114.49(18)
C19B C18B N4B 114.6(2)
C19B C18B C17B 130.7(2)
S2B C19B H19B 124.9
C18B C19B S2B 110.16(17)
C18B C19B H19B 124.9
S2B C20B H20B 122.7
N4B C20B S2B 114.52(16)
N4B C20B H20B 122.7
S1C C1C H1C 123.1
N1C C1C S1C 113.78(16)
N1C C1C H1C 123.1
S1C C2C H2C 125.2
C3C C2C S1C 109.69(16)
C3C C2C H2C 125.2
N1C C3C C4C 114.29(19)
C2C C3C N1C 114.36(19)
C2C C3C C4C 131.3(2)
N2C C4C C3C 115.70(19)
N2C C4C H4C 122.2
C3C C4C H4C 122.2
C6C C5C N2C 119.80(19)
C6C C5C C10C 119.6(2)
C10C C5C N2C 120.58(19)
C5C C6C H6C 120.0
C7C C6C C5C 120.1(2)
C7C C6C H6C 120.0
C6C C7C H7C 120.1
C6C C7C C8C 119.8(2)
C8C C7C H7C 120.1
C7C C8C O1C 118.43(19)
C9C C8C O1C 120.94(19)
C9C C8C C7C 120.5(2)
C8C C9C H9C 120.2
C8C C9C C10C 119.6(2)
C10C C9C H9C 120.2
C5C C10C H10C 119.8
C9C C10C C5C 120.3(2)
C9C C10C H10C 119.8
C12C C11C O1C 118.10(18)
C16C C11C O1C 120.48(19)
C16C C11C C12C 121.3(2)
C11C C12C H12C 120.4
C11C C12C C13C 119.27(19)
C13C C12C H12C 120.4
C12C C13C H13C 120.0
C12C C13C C14C 119.99(19)
C14C C13C H13C 120.0
C13C C14C N3C 119.40(18)
C13C C14C C15C 120.09(19)
C15C C14C N3C 120.51(18)
C14C C15C H15C 120.0
C16C C15C C14C 119.94(19)
C16C C15C H15C 120.0
C11C C16C C15C 119.3(2)
C11C C16C H16C 120.4
C15C C16C H16C 120.4
N3C C17C H17C 122.0
N3C C17C C18C 116.08(19)
C18C C17C H17C 122.0
N4C C18C C17C 114.11(19)
C19C C18C N4C 114.6(2)
C19C C18C C17C 131.1(2)
S2C C19C H19C 125.0
C18C C19C S2C 109.99(17)
C18C C19C H19C 125.0
S2C C20C H20C 122.9
N4C C20C S2C 114.24(17)
N4C C20C H20C 122.9
H1D C1 H1E 109.5
H1D C1 H1F 109.5
H1E C1 H1F 109.5
C030 C1 H1D 109.5
C030 C1 H1E 109.5
C030 C1 H1F 109.5
N025 C030 C1 178.5(4)
F2 B037 F3 101.1(9)
F2 B037 F15 142.4(13)
F2 B037 F2AA 112.0(8)
F15 B037 F3 88.9(13)
F15 B037 F2AA 104.0(11)
F2AA B037 F3 89.8(8)
F02H B037 F00K 120.3(6)
F02H B037 F01T 109.9(3)
F02H B037 F00X 110.3(4)
F00K B037 F01T 106.3(5)
F00K B037 F00X 102.5(5)
F01T B037 F00X 106.5(3)
F1 B036 F011 105.3(4)
F1 B036 F034 110.5(4)
F1 B036 F00B 121.0(4)
F034 B036 F011 97.3(4)
F035 B036 F01A 103.4(3)
F0AA B036 F035 116.0(5)
F0AA B036 F01A 116.2(4)
F0AA B036 F00B 116.0(4)
F00B B036 F011 108.5(3)
F00B B036 F034 111.4(3)
F00B B036 F035 102.6(3)
F00B B036 F01A 100.5(3)
H03A C032 H03B 109.5
H03A C032 H03C 109.5
H03B C032 H03C 109.5
C02Z C032 H03A 109.5
C02Z C032 H03B 109.5
C02Z C032 H03C 109.5
N031 C02Z C032 179.6(4)
N02T C02S C02X 179.7(4)
C02S C02X H02A 109.5
C02S C02X H02B 109.5
C02S C02X H02C 109.5
H02A C02X H02B 109.5
H02A C02X H02C 109.5
H02B C02X H02C 109.5
N02O C02U C02Y 179.5(3)
C02U C02Y H02D 109.5
C02U C02Y H02E 109.5
C02U C02Y H02F 109.5
H02D C02Y H02E 109.5
H02D C02Y H02F 109.5
H02E C02Y H02F 109.5
F00G B033 F00H 109.1(2)
F00T B033 F00G 107.8(2)
F00T B033 F00H 111.2(2)
F00Y B033 F00G 107.6(2)
F00Y B033 F00H 110.0(2)
F00Y B033 F00T 111.1(2)
F009 B02V F1AA 108.80(19)
F00E B02V F009 110.1(2)
F00E B02V F1AA 109.74(19)
F00F B02V F009 109.69(19)
F00F B02V F1AA 108.7(2)
F00F B02V F00E 109.8(2)
H1G O1 H1H 109.4

loop_
_geom_bond_atom_site_label_1
_geom_bond_atom_site_label_2
_geom_bond_distance
Fe01 N3A 2.0190(18)
Fe01 N4A 1.9664(19)
Fe01 N3B 2.004(2)
Fe01 N4B 1.9648(18)
Fe01 N3C 2.0058(18)
Fe01 N4C 1.965(2)
Fe02 N1A 1.9646(18)
Fe02 N2A 1.982(2)
Fe02 N1B 1.9656(19)
Fe02 N2B 2.0023(18)
Fe02 N1C 1.965(2)
Fe02 N2C 2.0074(18)
S1A C1A 1.715(2)
S1A C2A 1.703(2)
S2A C19A 1.707(2)
S2A C20A 1.713(2)
S1B C1B 1.706(2)
S1B C2B 1.709(2)
S2B C19B 1.705(2)
S2B C20B 1.710(2)
S1C C1C 1.705(2)
S1C C2C 1.703(2)
S2C C19C 1.709(2)
S2C C20C 1.708(3)
O1A C8A 1.390(3)
O1A C11A 1.401(3)
O1B C8B 1.395(2)
O1B C11B 1.397(3)
O1C C8C 1.398(3)
O1C C11C 1.402(2)
N1A C1A 1.308(3)
N1A C3A 1.394(3)
N2A C4A 1.293(3)
N2A C5A 1.443(3)
N3A C14A 1.442(3)
N3A C17A 1.294(3)
N4A C18A 1.389(3)
N4A C20A 1.310(3)
N1B C1B 1.318(3)
N1B C3B 1.389(3)
N2B C4B 1.291(3)
N2B C5B 1.440(3)
N3B C14B 1.446(3)
N3B C17B 1.284(3)
N4B C18B 1.397(3)
N4B C20B 1.306(3)
N1C C1C 1.308(3)
N1C C3C 1.388(3)
N2C C4C 1.289(3)
N2C C5C 1.438(3)
N3C C14C 1.442(3)
N3C C17C 1.294(3)
N4C C18C 1.392(3)
N4C C20C 1.313(3)
C1A H1A 0.9300
C2A H2A 0.9300
C2A C3A 1.361(3)
C3A C4A 1.439(3)
C4A H4A 0.9300
C5A C6A 1.389(3)
C5A C10A 1.384(3)
C6A H6A 0.9300
C6A C7A 1.390(3)
C7A H7A 0.9300
C7A C8A 1.390(3)
C8A C9A 1.386(3)
C9A H9A 0.9300
C9A C10A 1.392(3)
C10A H10A 0.9300
C11A C12A 1.375(3)
C11A C16A 1.387(3)
C12A H12A 0.9300
C12A C13A 1.397(3)
C13A H13A 0.9300
C13A C14A 1.395(3)
C14A C15A 1.389(3)
C15A H15A 0.9300
C15A C16A 1.387(3)
C16A H16A 0.9300
C17A H17A 0.9300
C17A C18A 1.443(3)
C18A C19A 1.360(3)
C19A H19A 0.9300
C20A H20A 0.9300
C1B H1B 0.9300
C2B H2B 0.9300
C2B C3B 1.359(3)
C3B C4B 1.446(3)
C4B H4B 0.9300
C5B C6B 1.393(3)
C5B C10B 1.389(3)
C6B H6B 0.9300
C6B C7B 1.403(3)
C7B H7B 0.9300
C7B C8B 1.378(3)
C8B C9B 1.393(3)
C9B H9B 0.9300
C9B C10B 1.385(3)
C10B H10B 0.9300
C11B C12B 1.387(3)
C11B C16B 1.387(3)
C12B H12B 0.9300
C12B C13B 1.388(3)
C13B H13B 0.9300
C13B C14B 1.386(3)
C14B C15B 1.382(3)
C15B H15B 0.9300
C15B C16B 1.381(3)
C16B H16B 0.9300
C17B H17B 0.9300
C17B C18B 1.442(3)
C18B C19B 1.357(3)
C19B H19B 0.9300
C20B H20B 0.9300
C1C H1C 0.9300
C2C H2C 0.9300
C2C C3C 1.364(3)
C3C C4C 1.443(3)
C4C H4C 0.9300
C5C C6C 1.390(3)
C5C C10C 1.391(3)
C6C H6C 0.9300
C6C C7C 1.386(3)
C7C H7C 0.9300
C7C C8C 1.386(3)
C8C C9C 1.384(3)
C9C H9C 0.9300
C9C C10C 1.386(3)
C10C H10C 0.9300
C11C C12C 1.385(3)
C11C C16C 1.384(3)
C12C H12C 0.9300
C12C C13C 1.391(3)
C13C H13C 0.9300
C13C C14C 1.391(3)
C14C C15C 1.393(3)
C15C H15C 0.9300
C15C C16C 1.391(3)
C16C H16C 0.9300
C17C H17C 0.9300
C17C C18C 1.444(3)
C18C C19C 1.359(3)
C19C H19C 0.9300
C20C H20C 0.9300
N025 C030 1.125(4)
C1 H1D 0.9600
C1 H1E 0.9600
C1 H1F 0.9600
C1 C030 1.442(5)
F2 B037 1.241(11)
F3 B037 1.560(11)
F15 B037 1.41(3)
F2AA B037 1.449(10)
F02H B037 1.310(5)
F00K B037 1.349(12)
F01T B037 1.397(4)
F00X B037 1.423(4)
F1 B036 1.326(6)
F011 B036 1.507(6)
F034 B036 1.450(5)
F035 B036 1.429(5)
F01A B036 1.466(6)
F0AA B036 1.196(8)
F00B B036 1.383(3)
N031 C02Z 1.130(4)
C032 H03A 0.9600
C032 H03B 0.9600
C032 H03C 0.9600
C032 C02Z 1.449(4)
N02T C02S 1.132(4)
C02S C02X 1.444(4)
C02X H02A 0.9600
C02X H02B 0.9600
C02X H02C 0.9600
N02O C02U 1.138(4)
C02U C02Y 1.454(4)
C02Y H02D 0.9600
C02Y H02E 0.9600
C02Y H02F 0.9600
F00G B033 1.389(3)
F00H B033 1.389(3)
F00T B033 1.377(3)
F00Y B033 1.376(3)
F009 B02V 1.392(3)
F1AA B02V 1.394(3)
F00E B02V 1.385(3)
F00F B02V 1.380(3)
O1 H1G 0.8503
O1 H1H 0.8505
